data_7003130
loop_
_publ_author_name
'Zhang, Zhiming'
'Liu, Jia'
'Wang, Enbo'
'Qin, Chao'
'Li, Yangguang'
'Qi, Yanfei'
'Wang, Xinlong'

_publ_section_title
;
 Two extended structures constructed from sandwich-type
 polyoxometalates functionalized by organic amines
;
_journal_issue 4
_journal_name_full 'Dalton Transactions'
_journal_page_first 463
_journal_page_last 468
_journal_paper_doi 10.1039/b712903c
_journal_year 2008
_chemical_formula_sum 'C24 H86 N8 Na2 Ni4 O75 P2 W18'
_chemical_formula_weight 5339.07
_chemical_name_systematic
;
?
;
_space_group_IT_number 2
_symmetry_cell_setting triclinic
_symmetry_space_group_name_Hall '-P 1'
_symmetry_space_group_name_H-M 'P -1'
_atom_sites_solution_hydrogens none
_atom_sites_solution_primary direct
_atom_sites_solution_secondary difmap
_audit_creation_method SHELXL-97
_cell_angle_alpha 118.00(3)
_cell_angle_beta 97.20(3)
_cell_angle_gamma 105.12(3)
_cell_formula_units_Z 1
_cell_length_a 11.727(2)
_cell_length_b 15.710(3)
_cell_length_c 16.103(3)
_cell_measurement_reflns_used 8350
_cell_measurement_temperature 293(2)
_cell_measurement_theta_max 25.00
_cell_measurement_theta_min 3.00
_cell_volume 2419.5(14)
_computing_cell_refinement 'RAPID AUTO'
_computing_data_collection 'RAPID AUTO'
_computing_data_reduction 'RAPID AUTO'
_computing_structure_refinement 'SHELXL-97 (Sheldrick, 1997)'
_computing_structure_solution 'SHELXS-97 (Sheldrick, 1990)'
_diffrn_ambient_temperature 293(2)
_diffrn_detector_area_resol_mean 0.01
_diffrn_measured_fraction_theta_full 0.981
_diffrn_measured_fraction_theta_max 0.981
_diffrn_measurement_device_type 'Rigaku RAXIS RAPID IP'
_diffrn_measurement_method Oscillation
_diffrn_radiation_monochromator graphite
_diffrn_radiation_source 'fine-focus sealed tube'
_diffrn_radiation_type MoK\a
_diffrn_radiation_wavelength 0.71073
_diffrn_reflns_av_R_equivalents 0.1029
_diffrn_reflns_av_sigmaI/netI 0.1437
_diffrn_reflns_limit_h_max 11
_diffrn_reflns_limit_h_min -13
_diffrn_reflns_limit_k_max 18
_diffrn_reflns_limit_k_min -18
_diffrn_reflns_limit_l_max 19
_diffrn_reflns_limit_l_min -18
_diffrn_reflns_number 18651
_diffrn_reflns_theta_full 25.00
_diffrn_reflns_theta_max 25.00
_diffrn_reflns_theta_min 3.00
_exptl_absorpt_coefficient_mu 22.197
_exptl_absorpt_correction_T_max 0.009
_exptl_absorpt_correction_T_min 0.003
_exptl_absorpt_correction_type numerical
_exptl_absorpt_process_details 'ABSCOR by T.Higashi 8 March, 1995'
_exptl_crystal_colour 'rellow green'
_exptl_crystal_density_diffrn 3.664
_exptl_crystal_density_method 'not measured'
_exptl_crystal_description block
_exptl_crystal_F_000 2382
_exptl_crystal_size_max 0.31
_exptl_crystal_size_mid 0.23
_exptl_crystal_size_min 0.21
_refine_diff_density_max 2.571
_refine_diff_density_min -2.576
_refine_diff_density_rms 0.485
_refine_ls_extinction_coef 0.00081(7)
_refine_ls_extinction_expression Fc^*^=kFc[1+0.001xFc^2^\l^3^/sin(2\q)]^-1/4^
_refine_ls_extinction_method SHELXL
_refine_ls_goodness_of_fit_ref 1.025
_refine_ls_hydrogen_treatment none
_refine_ls_matrix_type full
_refine_ls_number_parameters 584
_refine_ls_number_reflns 8350
_refine_ls_number_restraints 226
_refine_ls_restrained_S_all 1.017
_refine_ls_R_factor_all 0.1044
_refine_ls_R_factor_gt 0.0650
_refine_ls_shift/su_max 0.000
_refine_ls_shift/su_mean 0.000
_refine_ls_structure_factor_coef Fsqd
_refine_ls_weighting_details 'calc w=1/[\s^2^(Fo^2^)+(0.0613P)^2^+0.0000P] where P=(Fo^2^+2Fc^2^)/3'
_refine_ls_weighting_scheme calc
_refine_ls_wR_factor_gt 0.1406
_refine_ls_wR_factor_ref 0.1579
_reflns_number_gt 5623
_reflns_number_total 8350
_reflns_threshold_expression >2sigma(I)
_cod_data_source_file b712903c.txt
_cod_data_source_block 2
_cod_original_cell_volume 2419.5(8)
_cod_original_sg_symbol_H-M p-1
_cod_database_code 7003130

loop_
_symmetry_equiv_pos_as_xyz
'x, y, z'
'-x, -y, -z'

loop_
_atom_site_label
_atom_site_type_symbol
_atom_site_fract_x
_atom_site_fract_y
_atom_site_fract_z
_atom_site_U_iso_or_equiv
_atom_site_adp_type
_atom_site_occupancy
_atom_site_symmetry_multiplicity
_atom_site_calc_flag
_atom_site_refinement_flags
_atom_site_disorder_assembly
_atom_site_disorder_group
W1 W -0.24640(8) -0.14267(7) 0.13845(7) 0.0202(2) Uani 1 1 d . . .
W2 W 0.11138(8) -0.24147(7) -0.10646(7) 0.0178(2) Uani 1 1 d . . .
W3 W 0.35408(8) -0.05120(7) 0.08768(7) 0.0202(2) Uani 1 1 d . . .
W4 W 0.15508(10) -0.11213(9) 0.32282(8) 0.0291(3) Uani 1 1 d . . .
W5 W 0.02113(9) 0.06435(8) 0.34903(7) 0.0221(2) Uani 1 1 d . . .
W6 W -0.11402(9) -0.32256(8) 0.10988(8) 0.0286(3) Uani 1 1 d . . .
W7 W -0.20489(8) -0.28941(7) -0.08014(7) 0.0202(2) Uani 1 1 d D . .
W8 W 0.20410(9) -0.27446(8) 0.08226(8) 0.0255(3) Uani 1 1 d . . .
W9 W 0.30801(9) 0.10808(8) 0.32514(7) 0.0241(2) Uani 1 1 d D . .
P1 P -0.0550(5) 0.0855(4) -0.1159(4) 0.0162(12) Uani 1 1 d . . .
Ni1 Ni 0.1340(2) 0.0204(2) -0.0113(2) 0.0152(6) Uani 1 1 d . . .
Ni2 Ni -0.0942(2) -0.1566(2) -0.1935(2) 0.0185(6) Uani 1 1 d . . .
O1 O 0.2184(13) -0.1868(12) 0.2152(12) 0.027(4) Uani 1 1 d U . .
O2 O -0.0016(14) -0.2193(12) 0.2377(12) 0.027(4) Uani 1 1 d U . .
O3 O 0.0314(14) -0.3350(11) 0.0745(13) 0.027(4) Uani 1 1 d . . .
O4 O 0.2833(13) -0.1618(11) -0.0510(11) 0.021(3) Uani 1 1 d U . .
O5 O -0.3148(13) -0.2515(12) -0.0015(12) 0.026(4) Uani 1 1 d . . .
O6 O 0.2936(12) 0.0276(11) 0.0587(11) 0.016(3) Uani 1 1 d U . .
O7 O -0.0553(12) -0.3051(11) -0.1105(10) 0.017(3) Uani 1 1 d U . .
O8 O -0.2297(12) -0.2621(12) 0.1494(11) 0.021(3) Uani 1 1 d U . .
O9 O 0.3650(13) 0.0189(13) 0.2226(12) 0.032(4) Uani 1 1 d . . .
O10 O 0.0745(13) -0.1370(12) -0.1081(11) 0.021(3) Uani 1 1 d U . .
O11 O -0.0415(12) 0.0055(10) -0.0857(11) 0.015(3) Uani 1 1 d . . .
O12 O -0.1068(12) 0.0325(11) -0.2276(11) 0.020(3) Uani 1 1 d U . .
O13 O 0.3455(13) -0.1749(13) 0.0972(12) 0.026(4) Uani 1 1 d . . .
O14 O -0.0310(14) 0.1254(12) 0.4466(12) 0.027(4) Uani 1 1 d U . .
O15 O 0.1540(14) -0.3261(13) -0.0533(13) 0.030(4) Uani 1 1 d U . .
O16 O 0.1943(14) 0.1410(13) 0.4039(12) 0.031(4) Uani 1 1 d U . .
O17 O 0.1458(13) -0.1377(11) 0.0662(11) 0.021(3) Uiso 1 1 d . . .
O18 O -0.2157(13) -0.0483(12) 0.1031(12) 0.024(3) Uiso 1 1 d . . .
O19 O -0.1664(12) -0.1741(11) -0.0881(11) 0.017(3) Uani 1 1 d U . .
O20 O -0.1287(13) -0.0575(12) 0.2634(11) 0.024(4) Uani 1 1 d U . .
O21 O 0.0705(14) -0.0308(13) 0.3881(11) 0.027(4) Uani 1 1 d . . .
O22 O 0.2939(14) 0.0052(13) 0.3667(12) 0.031(4) Uani 1 1 d U . .
O23 O 0.2558(15) -0.3642(13) 0.0853(14) 0.037(4) Uani 1 1 d . . .
O24 O -0.0747(12) -0.1747(10) 0.0808(10) 0.014(3) Uani 1 1 d U . .
O25 O 0.5089(15) -0.0078(13) 0.0926(13) 0.034(4) Uani 1 1 d U . .
O26 O 0.1076(14) -0.3137(13) -0.2252(13) 0.032(4) Uani 1 1 d U . .
O27 O 0.2557(12) 0.1589(11) 0.2579(11) 0.018(3) Uani 1 1 d U . .
O28 O -0.3147(12) -0.3866(10) -0.1969(10) 0.027(4) Uani 1 1 d D . .
O29 O 0.4500(14) 0.2043(13) 0.4097(12) 0.043(5) Uani 1 1 d DU . .
O30 O -0.0002(13) -0.1207(11) -0.2792(11) 0.020(3) Uani 1 1 d U . .
O31 O -0.3805(13) -0.1430(12) 0.1703(12) 0.026(4) Uani 1 1 d U . .
O32 O -0.1912(15) -0.3780(12) -0.0219(14) 0.037(5) Uani 1 1 d . . .
O33 O 0.1933(16) -0.1530(14) 0.3971(14) 0.040(4) Uani 1 1 d U . .
O34 O -0.1630(16) -0.4290(14) 0.1183(15) 0.044(5) Uani 1 1 d U . .
N1 N -0.1505(18) -0.3143(16) -0.2971(16) 0.035(5) Uani 1 1 d U . .
H1A H -0.1467 -0.3570 -0.2787 0.042 Uiso 1 1 calc R . .
N2 N -0.5110(18) -0.8025(15) -0.9134(16) 0.035(5) Uani 1 1 d . . .
H2A H -0.4660 -0.7661 -0.9321 0.042 Uiso 1 1 calc R . .
H2B H -0.5609 -0.8647 -0.9560 0.042 Uiso 1 1 calc R . .
N3 N -0.2544(18) -0.8709(16) -0.7674(16) 0.032(5) Uani 1 1 d U . .
H3A H -0.1908 -0.8335 -0.7725 0.038 Uiso 1 1 calc R . .
H3B H -0.3044 -0.9281 -0.8186 0.038 Uiso 1 1 calc R . .
N4 N -0.074(2) -0.5128(16) -0.1447(16) 0.037(5) Uani 1 1 d . . .
H4A H -0.0015 -0.5093 -0.1219 0.044 Uiso 1 1 calc R . .
H4B H -0.1181 -0.4926 -0.1058 0.044 Uiso 1 1 calc R . .
C1 C -0.277(3) -0.460(2) -0.464(2) 0.049(9) Uani 1 1 d . . .
H1B H -0.3529 -0.4698 -0.4463 0.059 Uiso 1 1 calc R . .
H1C H -0.2371 -0.5020 -0.4528 0.059 Uiso 1 1 calc R . .
C2 C -0.413(3) -0.653(2) -0.752(2) 0.053(8) Uani 1 1 d U . .
H2C H -0.4386 -0.6096 -0.7714 0.063 Uiso 1 1 calc R . .
H2D H -0.3331 -0.6514 -0.7627 0.063 Uiso 1 1 calc R . .
C3 C -0.503(3) -0.761(2) -0.815(2) 0.047(7) Uani 1 1 d U . .
H3C H -0.4796 -0.8040 -0.7940 0.057 Uiso 1 1 calc R . .
H3D H -0.5840 -0.7622 -0.8069 0.057 Uiso 1 1 calc R . .
C4 C -0.196(3) -0.351(3) -0.400(2) 0.056(8) Uani 1 1 d U . .
H4C H -0.1255 -0.3397 -0.4248 0.067 Uiso 1 1 calc R . .
H4D H -0.2405 -0.3091 -0.4061 0.067 Uiso 1 1 calc R . .
C5 C -0.397(3) -0.606(3) -0.641(3) 0.073(10) Uani 1 1 d U . .
H5A H -0.4771 -0.6075 -0.6298 0.087 Uiso 1 1 calc R . .
H5B H -0.3712 -0.6490 -0.6211 0.087 Uiso 1 1 calc R . .
C6 C -0.308(4) -0.498(3) -0.576(3) 0.091(12) Uani 1 1 d U . .
H6A H -0.3419 -0.4528 -0.5868 0.109 Uiso 1 1 calc R . .
H6B H -0.2327 -0.4934 -0.5952 0.109 Uiso 1 1 calc R . .
C7 C -0.279(3) -0.835(2) -0.665(2) 0.062(10) Uani 1 1 d . . .
H7A H -0.3583 -0.8265 -0.6678 0.074 Uiso 1 1 calc R . .
H7B H -0.2804 -0.8861 -0.6474 0.074 Uiso 1 1 calc R . .
C8 C -0.174(2) -0.730(2) -0.588(2) 0.039(6) Uani 1 1 d U . .
H8A H -0.0950 -0.7378 -0.5902 0.047 Uiso 1 1 calc R . .
H8B H -0.1771 -0.6784 -0.6042 0.047 Uiso 1 1 calc R . .
C9 C -0.187(3) -0.694(2) -0.484(2) 0.054(9) Uani 1 1 d . . .
H9A H -0.2030 -0.7512 -0.4733 0.065 Uiso 1 1 calc R . .
H9B H -0.2562 -0.6708 -0.4772 0.065 Uiso 1 1 calc R . .
C10 C -0.067(4) -0.603(3) -0.404(3) 0.088(12) Uani 1 1 d DU . .
H10A H 0.0003 -0.6108 -0.4335 0.106 Uiso 1 1 calc R . .
H10B H -0.0751 -0.5397 -0.3951 0.106 Uiso 1 1 calc R . .
C11 C -0.126(3) -0.556(3) -0.256(3) 0.096(13) Uani 1 1 d DU . .
H11A H -0.2003 -0.6167 -0.2861 0.115 Uiso 1 1 calc R . .
H11B H -0.1434 -0.5038 -0.2664 0.115 Uiso 1 1 calc R . .
C12 C -0.021(4) -0.583(4) -0.300(3) 0.136(19) Uani 1 1 d DU . .
H12A H -0.0134 -0.6443 -0.3023 0.163 Uiso 1 1 calc R . .
H12B H 0.0582 -0.5260 -0.2626 0.163 Uiso 1 1 calc R . .
Na1 Na 0.4815(9) -0.0851(9) 0.3030(8) 0.043(3) Uani 1 1 d . . .
OW1 O 0.278(3) 0.024(2) 0.590(2) 0.107(9) Uiso 1 1 d . . .
OW2 O 0.455(5) -0.105(5) 0.470(5) 0.103(18) Uiso 0.50 1 d P . .
OW3 O 0.158(2) 0.1713(19) 0.6212(17) 0.073(7) Uani 1 1 d . . .
OW4 O 0.412(6) -0.391(5) -0.053(5) 0.12(2) Uiso 0.50 1 d P . .
OW5 O -0.478(6) -0.530(5) -0.077(5) 0.12(2) Uiso 0.50 1 d P . .

loop_
_atom_site_aniso_label
_atom_site_aniso_U_11
_atom_site_aniso_U_22
_atom_site_aniso_U_33
_atom_site_aniso_U_23
_atom_site_aniso_U_13
_atom_site_aniso_U_12
W1 0.0230(5) 0.0219(5) 0.0207(5) 0.0135(5) 0.0109(4) 0.0088(4)
W2 0.0240(5) 0.0154(5) 0.0148(5) 0.0074(4) 0.0080(4) 0.0085(4)
W3 0.0215(5) 0.0245(5) 0.0156(5) 0.0099(5) 0.0063(4) 0.0105(4)
W4 0.0406(6) 0.0433(7) 0.0253(6) 0.0262(6) 0.0186(5) 0.0267(5)
W5 0.0290(5) 0.0294(6) 0.0128(5) 0.0115(5) 0.0096(4) 0.0151(4)
W6 0.0377(6) 0.0272(6) 0.0382(7) 0.0247(6) 0.0223(5) 0.0167(5)
W7 0.0221(5) 0.0156(5) 0.0200(5) 0.0080(5) 0.0073(4) 0.0048(4)
W8 0.0355(6) 0.0289(6) 0.0270(6) 0.0199(5) 0.0166(5) 0.0197(5)
W9 0.0236(5) 0.0328(6) 0.0118(5) 0.0084(5) 0.0031(4) 0.0119(4)
P1 0.022(3) 0.018(3) 0.010(3) 0.007(3) 0.007(2) 0.008(2)
Ni1 0.0204(15) 0.0148(15) 0.0072(14) 0.0050(13) 0.0026(12) 0.0038(12)
Ni2 0.0239(15) 0.0160(15) 0.0126(16) 0.0053(14) 0.0041(12) 0.0077(12)
O1 0.029(6) 0.031(6) 0.023(6) 0.018(5) 0.009(5) 0.006(5)
O2 0.034(6) 0.033(6) 0.021(6) 0.020(5) 0.007(5) 0.010(5)
O3 0.036(9) 0.015(8) 0.039(11) 0.019(9) 0.015(8) 0.012(7)
O4 0.019(5) 0.020(5) 0.019(5) 0.007(4) 0.001(4) 0.009(4)
O5 0.021(8) 0.023(9) 0.037(11) 0.022(9) -0.002(7) 0.005(7)
O6 0.015(5) 0.021(6) 0.014(6) 0.010(5) 0.001(4) 0.007(4)
O7 0.018(6) 0.015(6) 0.011(6) 0.006(5) 0.004(4) 0.001(4)
O8 0.018(6) 0.029(6) 0.023(6) 0.017(5) 0.009(5) 0.009(4)
O9 0.016(8) 0.046(11) 0.027(10) 0.024(10) 0.000(7) -0.004(8)
O10 0.024(6) 0.024(6) 0.019(6) 0.013(5) 0.013(5) 0.006(4)
O11 0.020(8) 0.010(7) 0.020(9) 0.012(7) 0.010(7) 0.005(6)
O12 0.016(6) 0.018(6) 0.020(6) 0.006(5) 0.005(5) 0.007(4)
O13 0.026(9) 0.042(11) 0.024(10) 0.025(9) 0.008(8) 0.015(8)
O14 0.034(6) 0.030(6) 0.022(6) 0.015(5) 0.007(5) 0.015(5)
O15 0.028(6) 0.031(6) 0.032(7) 0.011(5) 0.016(5) 0.016(5)
O16 0.031(6) 0.037(7) 0.027(6) 0.019(5) 0.006(5) 0.014(5)
O19 0.018(5) 0.020(5) 0.014(5) 0.011(4) -0.004(4) 0.007(4)
O20 0.023(6) 0.032(6) 0.020(6) 0.018(5) 0.007(5) 0.005(4)
O21 0.028(9) 0.032(10) 0.011(9) 0.007(8) 0.000(7) 0.004(7)
O22 0.035(7) 0.044(7) 0.020(6) 0.021(5) 0.002(5) 0.019(5)
O23 0.043(11) 0.029(10) 0.046(12) 0.025(10) 0.013(9) 0.015(8)
O24 0.018(5) 0.015(4) 0.014(4) 0.011(4) 0.008(3) 0.003(3)
O25 0.033(6) 0.038(6) 0.033(6) 0.018(5) 0.009(4) 0.015(4)
O26 0.033(6) 0.031(6) 0.033(7) 0.021(5) 0.015(5) 0.005(5)
O27 0.015(5) 0.021(5) 0.015(5) 0.007(4) 0.011(4) 0.003(4)
O28 0.021(8) 0.013(8) 0.034(11) 0.004(8) 0.009(8) 0.003(7)
O29 0.047(7) 0.046(7) 0.032(7) 0.024(6) 0.007(5) 0.009(5)
O30 0.021(6) 0.021(6) 0.021(6) 0.009(5) 0.006(5) 0.015(4)
O31 0.026(6) 0.032(6) 0.022(6) 0.017(5) 0.007(5) 0.009(5)
O32 0.032(10) 0.015(9) 0.054(13) 0.011(10) 0.007(9) 0.010(7)
O33 0.045(7) 0.044(7) 0.040(7) 0.028(6) 0.008(5) 0.020(5)
O34 0.048(7) 0.041(7) 0.049(7) 0.025(6) 0.013(5) 0.024(5)
N1 0.038(8) 0.032(7) 0.032(8) 0.013(6) 0.007(6) 0.014(5)
N2 0.037(12) 0.017(11) 0.033(14) 0.010(11) 0.003(10) -0.009(9)
N3 0.035(7) 0.025(7) 0.032(8) 0.011(6) 0.012(6) 0.009(5)
N4 0.046(14) 0.027(12) 0.028(13) 0.000(11) 0.011(11) 0.027(11)
C1 0.052(18) 0.06(2) 0.038(19) 0.039(18) -0.006(14) -0.003(15)
C2 0.054(10) 0.049(10) 0.051(10) 0.026(7) 0.014(7) 0.015(6)
C3 0.042(9) 0.048(9) 0.048(10) 0.021(7) 0.008(6) 0.020(6)
C4 0.059(10) 0.059(10) 0.050(10) 0.031(8) 0.021(7) 0.012(6)
C5 0.074(12) 0.071(12) 0.074(12) 0.039(8) 0.017(7) 0.029(7)
C6 0.097(14) 0.092(14) 0.085(14) 0.051(9) 0.024(8) 0.029(8)
C7 0.11(3) 0.05(2) 0.023(17) 0.021(17) 0.009(18) 0.020(19)
C8 0.044(8) 0.042(8) 0.035(8) 0.025(6) 0.011(5) 0.012(5)
C9 0.11(3) 0.040(18) 0.023(17) 0.027(16) 0.023(17) 0.020(18)
C10 0.095(14) 0.090(13) 0.083(13) 0.050(9) 0.024(7) 0.029(7)
C11 0.098(15) 0.098(15) 0.093(14) 0.052(10) 0.034(8) 0.031(8)
C12 0.14(2) 0.13(2) 0.14(2) 0.072(12) 0.038(9) 0.049(9)
Na1 0.027(6) 0.055(7) 0.034(7) 0.013(6) 0.009(5) 0.020(5)
OW3 0.087(17) 0.069(17) 0.048(16) 0.026(15) 0.007(14) 0.024(14)

loop_
_atom_type_symbol
_atom_type_description
_atom_type_scat_dispersion_real
_atom_type_scat_dispersion_imag
_atom_type_scat_source
O O 0.0106 0.0060 'International Tables Vol C Tables 4.2.6.8 and 6.1.1.4'
H H 0.0000 0.0000 'International Tables Vol C Tables 4.2.6.8 and 6.1.1.4'
W W -0.8490 6.8722 'International Tables Vol C Tables 4.2.6.8 and 6.1.1.4'
P P 0.1023 0.0942 'International Tables Vol C Tables 4.2.6.8 and 6.1.1.4'
Ni Ni 0.3393 1.1124 'International Tables Vol C Tables 4.2.6.8 and 6.1.1.4'
N N 0.0061 0.0033 'International Tables Vol C Tables 4.2.6.8 and 6.1.1.4'
C C 0.0033 0.0016 'International Tables Vol C Tables 4.2.6.8 and 6.1.1.4'
Na Na 0.0362 0.0249 'International Tables Vol C Tables 4.2.6.8 and 6.1.1.4'

loop_
_geom_angle_atom_site_label_1
_geom_angle_atom_site_label_2
_geom_angle_atom_site_label_3
_geom_angle
_geom_angle_site_symmetry_1
_geom_angle_site_symmetry_3
_geom_angle_publ_flag
O31 W1 O18 104.1(7) . . ?
O31 W1 O20 100.8(7) . . ?
O18 W1 O20 96.1(6) . . ?
O31 W1 O5 99.9(7) . . ?
O18 W1 O5 88.6(6) . . ?
O20 W1 O5 157.0(7) . . ?
O31 W1 O8 98.4(6) . . ?
O18 W1 O8 156.7(6) . . ?
O20 W1 O8 85.4(6) . . ?
O5 W1 O8 81.6(6) . . ?
O31 W1 O24 169.9(6) . . ?
O18 W1 O24 83.7(6) . . ?
O20 W1 O24 84.6(6) . . ?
O5 W1 O24 73.6(6) . . ?
O8 W1 O24 73.3(5) . . ?
O26 W2 O10 100.3(7) . . ?
O26 W2 O4 99.3(7) . . ?
O10 W2 O4 93.0(6) . . ?
O26 W2 O7 101.4(7) . . ?
O10 W2 O7 90.7(6) . . ?
O4 W2 O7 157.9(6) . . ?
O26 W2 O15 100.6(7) . . ?
O10 W2 O15 159.1(7) . . ?
O4 W2 O15 83.6(6) . . ?
O7 W2 O15 85.2(6) . . ?
O26 W2 O17 172.0(6) . . ?
O10 W2 O17 83.7(6) . . ?
O4 W2 O17 73.5(6) . . ?
O7 W2 O17 85.3(5) . . ?
O15 W2 O17 75.5(6) . . ?
O25 W3 O6 103.5(7) . . ?
O25 W3 O9 100.9(7) . . ?
O6 W3 O9 96.8(7) . . ?
O25 W3 O4 100.2(7) . . ?
O6 W3 O4 88.4(6) . . ?
O9 W3 O4 156.4(6) . . ?
O25 W3 O13 99.4(7) . . ?
O6 W3 O13 155.6(6) . . ?
O9 W3 O13 86.9(7) . . ?
O4 W3 O13 79.3(6) . . ?
O25 W3 O17 170.5(7) . . ?
O6 W3 O17 83.4(5) . . ?
O9 W3 O17 84.5(6) . . ?
O4 W3 O17 73.2(6) . . ?
O13 W3 O17 72.9(5) . . ?
O33 W4 O21 101.9(8) . . ?
O33 W4 O22 102.2(7) . . ?
O21 W4 O22 90.7(7) . . ?
O33 W4 O2 100.9(7) . . ?
O21 W4 O2 87.8(7) . . ?
O22 W4 O2 156.6(6) . . ?
O33 W4 O1 100.7(8) . . ?
O21 W4 O1 157.1(6) . . ?
O22 W4 O1 87.8(7) . . ?
O2 W4 O1 84.6(7) . . ?
O33 W4 O12 174.0(8) . 2 ?
O21 W4 O12 74.2(6) . 2 ?
O22 W4 O12 73.5(5) . 2 ?
O2 W4 O12 83.6(5) . 2 ?
O1 W4 O12 83.5(5) . 2 ?
O14 W5 O30 104.5(7) . 2 ?
O14 W5 O16 101.3(8) . . ?
O30 W5 O16 94.1(6) 2 . ?
O14 W5 O20 99.0(7) . . ?
O30 W5 O20 92.6(6) 2 . ?
O16 W5 O20 156.3(7) . . ?
O14 W5 O21 97.0(6) . . ?
O30 W5 O21 158.5(7) 2 . ?
O16 W5 O21 81.4(6) . . ?
O20 W5 O21 84.0(6) . . ?
O14 W5 O12 170.4(6) . 2 ?
O30 W5 O12 85.0(6) 2 2 ?
O16 W5 O12 76.0(6) . 2 ?
O20 W5 O12 82.0(6) . 2 ?
O21 W5 O12 73.5(5) . 2 ?
O34 W6 O32 100.7(8) . . ?
O34 W6 O8 102.2(7) . . ?
O32 W6 O8 91.9(7) . . ?
O34 W6 O3 99.3(7) . . ?
O32 W6 O3 87.7(7) . . ?
O8 W6 O3 158.2(6) . . ?
O34 W6 O2 103.0(8) . . ?
O32 W6 O2 155.8(6) . . ?
O8 W6 O2 87.6(7) . . ?
O3 W6 O2 84.0(7) . . ?
O34 W6 O24 171.2(7) . . ?
O32 W6 O24 72.6(5) . . ?
O8 W6 O24 72.7(5) . . ?
O3 W6 O24 86.4(5) . . ?
O2 W6 O24 84.2(5) . . ?
O28 W7 O19 102.9(6) . . ?
O28 W7 O7 99.7(6) . . ?
O19 W7 O7 88.9(6) . . ?
O28 W7 O5 100.2(7) . . ?
O19 W7 O5 94.3(6) . . ?
O7 W7 O5 158.6(6) . . ?
O28 W7 O32 99.7(7) . . ?
O19 W7 O32 157.2(6) . . ?
O7 W7 O32 84.0(6) . . ?
O5 W7 O32 84.9(6) . . ?
O28 W7 O24 172.5(5) . . ?
O19 W7 O24 83.7(5) . . ?
O7 W7 O24 83.9(5) . . ?
O5 W7 O24 75.4(6) . . ?
O32 W7 O24 74.0(6) . . ?
O23 W8 O13 103.5(7) . . ?
O23 W8 O1 102.1(8) . . ?
O13 W8 O1 88.3(7) . . ?
O23 W8 O15 102.0(8) . . ?
O13 W8 O15 90.2(7) . . ?
O1 W8 O15 155.4(7) . . ?
O23 W8 O3 99.1(7) . . ?
O13 W8 O3 157.1(6) . . ?
O1 W8 O3 83.2(7) . . ?
O15 W8 O3 88.8(7) . . ?
O23 W8 O17 172.9(6) . . ?
O13 W8 O17 70.9(5) . . ?
O1 W8 O17 82.3(6) . . ?
O15 W8 O17 74.1(6) . . ?
O3 W8 O17 86.9(5) . . ?
O27 W9 O29 105.1(7) . . ?
O27 W9 O9 93.9(6) . . ?
O29 W9 O9 100.3(8) . . ?
O27 W9 O16 91.3(6) . . ?
O29 W9 O16 101.4(8) . . ?
O9 W9 O16 155.5(6) . . ?
O27 W9 O22 155.0(6) . . ?
O29 W9 O22 99.7(7) . . ?
O9 W9 O22 84.6(7) . . ?
O16 W9 O22 80.7(6) . . ?
O27 W9 O12 82.7(5) . 2 ?
O29 W9 O12 170.9(6) . 2 ?
O9 W9 O12 83.6(6) . 2 ?
O16 W9 O12 73.4(6) . 2 ?
O22 W9 O12 72.3(5) . 2 ?
O12 P1 O17 108.1(8) . 2 ?
O12 P1 O11 111.5(8) . . ?
O17 P1 O11 110.1(7) 2 . ?
O12 P1 O24 108.3(7) . 2 ?
O17 P1 O24 108.0(8) 2 2 ?
O11 P1 O24 110.8(7) . 2 ?
O6 Ni1 O18 90.1(6) . 2 ?
O6 Ni1 O10 93.6(6) . . ?
O18 Ni1 O10 91.3(6) 2 . ?
O6 Ni1 O19 92.7(6) . 2 ?
O18 Ni1 O19 95.1(6) 2 2 ?
O10 Ni1 O19 171.1(6) . 2 ?
O6 Ni1 O11 92.2(5) . 2 ?
O18 Ni1 O11 177.2(6) 2 2 ?
O10 Ni1 O11 90.1(5) . 2 ?
O19 Ni1 O11 83.4(5) 2 2 ?
O6 Ni1 O11 176.9(5) . . ?
O18 Ni1 O11 92.2(5) 2 . ?
O10 Ni1 O11 84.2(6) . . ?
O19 Ni1 O11 89.2(5) 2 . ?
O11 Ni1 O11 85.5(5) 2 . ?
O27 Ni2 O30 94.5(5) 2 . ?
O27 Ni2 N1 88.3(7) 2 . ?
O30 Ni2 N1 90.8(7) . . ?
O27 Ni2 O19 91.4(5) 2 . ?
O30 Ni2 O19 171.1(6) . . ?
N1 Ni2 O19 96.1(7) . . ?
O27 Ni2 O10 172.1(6) 2 . ?
O30 Ni2 O10 89.1(5) . . ?
N1 Ni2 O10 98.6(7) . . ?
O19 Ni2 O10 84.2(5) . . ?
O27 Ni2 O11 90.5(6) 2 . ?
O30 Ni2 O11 90.6(5) . . ?
N1 Ni2 O11 178.2(7) . . ?
O19 Ni2 O11 82.6(5) . . ?
O10 Ni2 O11 82.4(6) . . ?
W8 O1 W4 153.6(9) . . ?
W8 O1 Na1 102.7(6) . . ?
W4 O1 Na1 102.5(7) . . ?
W6 O2 W4 152.0(8) . . ?
W6 O3 W8 151.5(9) . . ?
W2 O4 W3 121.8(8) . . ?
W7 O5 W1 119.7(7) . . ?
W3 O6 Ni1 139.5(8) . . ?
W7 O7 W2 148.5(8) . . ?
W6 O8 W1 124.9(6) . . ?
W3 O9 W9 147.2(9) . . ?
W3 O9 Na1 105.0(8) . . ?
W9 O9 Na1 106.1(6) . . ?
W2 O10 Ni1 134.4(8) . . ?
W2 O10 Ni2 124.4(8) . . ?
Ni1 O10 Ni2 98.2(6) . . ?
P1 O11 Ni1 122.4(8) . 2 ?
P1 O11 Ni1 121.7(7) . . ?
Ni1 O11 Ni1 94.5(5) 2 . ?
P1 O11 Ni2 121.6(8) . . ?
Ni1 O11 Ni2 94.7(4) 2 . ?
Ni1 O11 Ni2 94.7(5) . . ?
P1 O12 W5 126.7(8) . 2 ?
P1 O12 W9 124.0(7) . 2 ?
W5 O12 W9 88.3(5) 2 2 ?
P1 O12 W4 128.0(8) . 2 ?
W5 O12 W4 89.2(5) 2 2 ?
W9 O12 W4 88.2(5) 2 2 ?
W8 O13 W3 126.5(8) . . ?
W8 O13 Na1 101.2(6) . . ?
W3 O13 Na1 103.7(7) . . ?
W8 O15 W2 122.2(9) . . ?
W5 O16 W9 121.1(9) . . ?
P1 O17 W3 126.2(8) 2 . ?
P1 O17 W2 124.8(8) 2 . ?
W3 O17 W2 90.7(5) . . ?
P1 O17 W8 126.0(7) 2 . ?
W3 O17 W8 89.6(5) . . ?
W2 O17 W8 87.9(5) . . ?
W1 O18 Ni1 138.7(9) . 2 ?
W7 O19 Ni1 133.2(8) . 2 ?
W7 O19 Ni2 126.1(8) . . ?
Ni1 O19 Ni2 98.9(5) 2 . ?
W1 O20 W5 147.4(7) . . ?
W4 O21 W5 122.7(7) . . ?
W4 O22 W9 125.7(8) . . ?
W4 O22 Na1 102.2(7) . . ?
W9 O22 Na1 105.4(6) . . ?
P1 O24 W7 127.3(7) 2 . ?
P1 O24 W1 123.1(8) 2 . ?
W7 O24 W1 90.7(4) . . ?
P1 O24 W6 125.9(7) 2 . ?
W7 O24 W6 89.6(4) . . ?
W1 O24 W6 89.0(4) . . ?
W9 O27 Ni2 138.8(7) . 2 ?
W5 O30 Ni2 134.8(8) 2 . ?
W1 O31 Na1 154.3(9) . 1_455 ?
W6 O32 W7 123.1(8) . . ?
C4 N1 Ni2 119.3(17) . . ?
C4 C1 C6 114(2) . . ?
C3 C2 C5 115(2) . . ?
N2 C3 C2 113(2) . . ?
N1 C4 C1 116(2) . . ?
C6 C5 C2 116(3) . . ?
C5 C6 C1 114(3) . . ?
C8 C7 N3 108(2) . . ?
C9 C8 C7 111(2) . . ?
C8 C9 C10 111(2) . . ?
C12 C10 C9 124(3) . . ?
C12 C11 N4 104(2) . . ?
C11 C12 C10 101(3) . . ?
OW1 Na1 O31 72.1(8) 2_656 1_655 ?
OW1 Na1 O1 163.4(7) 2_656 . ?
O31 Na1 O1 114.4(6) 1_655 . ?
OW1 Na1 OW2 76.3(13) 2_656 . ?
O31 Na1 OW2 134.9(13) 1_655 . ?
O1 Na1 OW2 89.5(12) . . ?
OW1 Na1 O13 137.3(8) 2_656 . ?
O31 Na1 O13 65.4(5) 1_655 . ?
O1 Na1 O13 53.1(4) . . ?
OW2 Na1 O13 140.0(13) . . ?
OW1 Na1 O22 128.2(9) 2_656 . ?
O31 Na1 O22 149.2(5) 1_655 . ?
O1 Na1 O22 53.9(5) . . ?
OW2 Na1 O22 75.8(12) . . ?
O13 Na1 O22 89.6(5) . . ?
OW1 Na1 O9 130.3(7) 2_656 . ?
O31 Na1 O9 96.6(5) 1_655 . ?
O1 Na1 O9 65.6(4) . . ?
OW2 Na1 O9 128.5(13) . . ?
O13 Na1 O9 53.6(5) . . ?
O22 Na1 O9 52.8(4) . . ?

loop_
_geom_bond_atom_site_label_1
_geom_bond_atom_site_label_2
_geom_bond_distance
_geom_bond_site_symmetry_2
_geom_bond_publ_flag
W1 O31 1.714(15) . ?
W1 O18 1.793(13) . ?
W1 O20 1.886(15) . ?
W1 O5 1.965(17) . ?
W1 O8 2.020(14) . ?
W1 O24 2.392(13) . ?
W2 O26 1.691(18) . ?
W2 O10 1.814(14) . ?
W2 O4 1.900(14) . ?
W2 O7 1.927(13) . ?
W2 O15 2.015(15) . ?
W2 O17 2.381(16) . ?
W3 O25 1.742(16) . ?
W3 O6 1.781(13) . ?
W3 O9 1.886(17) . ?
W3 O4 1.958(16) . ?
W3 O13 1.999(14) . ?
W3 O17 2.355(13) . ?
W4 O33 1.669(15) . ?
W4 O21 1.839(17) . ?
W4 O22 1.863(16) . ?
W4 O2 1.918(15) . ?
W4 O1 1.949(17) . ?
W4 O12 2.487(13) 2 ?
W5 O14 1.702(17) . ?
W5 O30 1.757(13) 2 ?
W5 O16 1.906(16) . ?
W5 O20 1.953(15) . ?
W5 O21 2.052(15) . ?
W5 O12 2.376(15) 2 ?
W6 O34 1.696(16) . ?
W6 O32 1.859(19) . ?
W6 O8 1.862(15) . ?
W6 O3 1.894(15) . ?
W6 O2 1.916(16) . ?
W6 O24 2.519(11) . ?
W7 O28 1.788(13) . ?
W7 O19 1.819(12) . ?
W7 O7 1.924(14) . ?
W7 O5 1.928(17) . ?
W7 O32 2.036(15) . ?
W7 O24 2.342(14) . ?
W8 O23 1.692(16) . ?
W8 O13 1.857(14) . ?
W8 O1 1.879(17) . ?
W8 O15 1.880(17) . ?
W8 O3 1.960(14) . ?
W8 O17 2.529(14) . ?
W9 O27 1.758(14) . ?
W9 O29 1.760(14) . ?
W9 O9 1.931(18) . ?
W9 O16 1.955(17) . ?
W9 O22 1.998(14) . ?
W9 O12 2.451(14) 2 ?
P1 O12 1.534(16) . ?
P1 O17 1.581(16) 2 ?
P1 O11 1.582(12) . ?
P1 O24 1.590(13) 2 ?
Ni1 O6 2.006(13) . ?
Ni1 O18 2.010(14) 2 ?
Ni1 O10 2.058(16) . ?
Ni1 O19 2.069(15) 2 ?
Ni1 O11 2.138(12) 2 ?
Ni1 O11 2.143(14) . ?
Ni2 O27 2.023(14) 2 ?
Ni2 O30 2.056(14) . ?
Ni2 N1 2.08(2) . ?
Ni2 O19 2.085(13) . ?
Ni2 O10 2.123(15) . ?
Ni2 O11 2.153(14) . ?
O1 Na1 2.879(18) . ?
O9 Na1 2.988(19) . ?
O11 Ni1 2.138(12) 2 ?
O12 W5 2.376(15) 2 ?
O12 W9 2.451(14) 2 ?
O12 W4 2.487(13) 2 ?
O13 Na1 2.937(19) . ?
O17 P1 1.581(16) 2 ?
O18 Ni1 2.010(14) 2 ?
O19 Ni1 2.069(15) 2 ?
O22 Na1 2.95(2) . ?
O24 P1 1.590(13) 2 ?
O27 Ni2 2.023(14) 2 ?
O30 W5 1.757(13) 2 ?
O31 Na1 2.797(19) 1_455 ?
N1 C4 1.45(4) . ?
N2 C3 1.38(3) . ?
N3 C7 1.56(3) . ?
N4 C11 1.56(4) . ?
C1 C4 1.46(4) . ?
C1 C6 1.56(5) . ?
C2 C3 1.49(4) . ?
C2 C5 1.54(5) . ?
C5 C6 1.47(5) . ?
C7 C8 1.55(4) . ?
C8 C9 1.54(4) . ?
C9 C10 1.56(4) . ?
C10 C12 1.5500(11) . ?
C11 C12 1.5500(11) . ?
Na1 OW1 2.76(3) 2_656 ?
Na1 O31 2.797(19) 1_655 ?
Na1 OW2 2.90(6) . ?
OW1 Na1 2.76(3) 2_656 ?
